data_2224388
loop_
_publ_author_name
'Wang, Shuai-Jun'
'Gu, Qiang'
'Su, Qing'
'Chen, Xiao-Dong'
'Zhang, Yu-Min'

_publ_section_title
;
 2,4,5-Tri-2-furyl-1<i>H</i>-imidazole
;
_journal_coeditor_code OM2298
_journal_issue 12
_journal_name_full 'Acta Crystallographica Section E'
_journal_page_first o3194
_journal_paper_doi 10.1107/S1600536809049514
_journal_volume 65
_journal_year 2009
_chemical_formula_iupac 'C15 H10 N2 O3'
_chemical_formula_moiety 'C15 H10 N2 O3'
_chemical_formula_sum 'C15 H10 N2 O3'
_chemical_formula_weight 266.25
_chemical_name_systematic
;
2,4,5-Tri-2-furyl-1<i>H</i>-imidazole
;
_space_group_IT_number 9
_symmetry_cell_setting monoclinic
_symmetry_space_group_name_Hall 'C -2yc'
_symmetry_space_group_name_H-M 'C 1 c 1'
_atom_sites_solution_hydrogens geom
_atom_sites_solution_primary direct
_atom_sites_solution_secondary difmap
_cell_angle_alpha 90.00
_cell_angle_beta 116.29(3)
_cell_angle_gamma 90.00
_cell_formula_units_Z 4
_cell_length_a 9.3940(19)
_cell_length_b 17.146(3)
_cell_length_c 9.1484(18)
_cell_measurement_temperature 295(2)
_cell_measurement_theta_max 27.46
_cell_measurement_theta_min 3.44
_cell_volume 1321.1(6)
_computing_cell_refinement 'RAPID-AUTO (Rigaku Corporation, 1998)'
_computing_data_collection 'RAPID-AUTO (Rigaku Corporation, 1998)'
_computing_data_reduction 'CrystalStructure (Rigaku/MSC, 2002)'
_computing_molecular_graphics 'XP in SHELXTL (Sheldrick, 2008)'
_computing_publication_material 'SHELXL97 (Sheldrick, 2008)'
_computing_structure_refinement 'SHELXL97 (Sheldrick, 2008)'
_computing_structure_solution 'SHELXS97 (Sheldrick, 2008)'
_diffrn_ambient_temperature 295(2)
_diffrn_measured_fraction_theta_full 0.996
_diffrn_measured_fraction_theta_max 0.996
_diffrn_measurement_device_type 'Rigaku R-AXIS RAPID'
_diffrn_measurement_method '\w scans'
_diffrn_radiation_monochromator graphite
_diffrn_radiation_source 'fine-focus sealed tube'
_diffrn_radiation_type MoK\a
_diffrn_radiation_wavelength 0.71073
_diffrn_reflns_av_R_equivalents 0.0309
_diffrn_reflns_av_sigmaI/netI 0.0265
_diffrn_reflns_limit_h_max 12
_diffrn_reflns_limit_h_min -12
_diffrn_reflns_limit_k_max 22
_diffrn_reflns_limit_k_min -22
_diffrn_reflns_limit_l_max 10
_diffrn_reflns_limit_l_min -11
_diffrn_reflns_number 6430
_diffrn_reflns_theta_full 27.48
_diffrn_reflns_theta_max 27.48
_diffrn_reflns_theta_min 3.44
_diffrn_standards_decay_% 0
_diffrn_standards_interval_count 0
_diffrn_standards_interval_time 0
_diffrn_standards_number 0
_exptl_absorpt_coefficient_mu 0.096
_exptl_absorpt_correction_T_max 0.9891
_exptl_absorpt_correction_T_min 0.9753
_exptl_absorpt_correction_type multi-scan
_exptl_absorpt_process_details
;
(SADABS; Bruker, 2001)
;
_exptl_crystal_colour yellow
_exptl_crystal_density_diffrn 1.339
_exptl_crystal_density_method 'not measured'
_exptl_crystal_description block
_exptl_crystal_F_000 552
_exptl_crystal_size_max 0.26
_exptl_crystal_size_mid 0.24
_exptl_crystal_size_min 0.12
_refine_diff_density_max 0.126
_refine_diff_density_min -0.144
_refine_ls_extinction_method none
_refine_ls_goodness_of_fit_ref 1.044
_refine_ls_hydrogen_treatment mixed
_refine_ls_matrix_type full
_refine_ls_number_parameters 185
_refine_ls_number_reflns 1514
_refine_ls_number_restraints 2
_refine_ls_restrained_S_all 1.043
_refine_ls_R_factor_all 0.0621
_refine_ls_R_factor_gt 0.0422
_refine_ls_shift/su_max 0.000
_refine_ls_shift/su_mean 0.000
_refine_ls_structure_factor_coef Fsqd
_refine_ls_weighting_details 'calc w=1/[\s^2^(Fo^2^)+(0.0752P)^2^] where P=(Fo^2^+2Fc^2^)/3'
_refine_ls_weighting_scheme calc
_refine_ls_wR_factor_gt 0.1095
_refine_ls_wR_factor_ref 0.1186
_reflns_number_gt 1089
_reflns_number_total 1514
_reflns_threshold_expression I>2sigma(I)
_cod_data_source_file om2298.cif
_cod_data_source_block I
_cod_depositor_comments
;
The following automatic conversions were performed:
'_symmetry_cell_setting' value 'Monoclinic' changed to 'monoclinic'
according to '/home/saulius/struct/CIF-dictionaries/cif_core.dic'
dictionary named 'cif_core.dic' version 2.4.1 from 2010-06-29.

Automatic conversion script
Id: cif_fix_enum 1527 2010-12-29 10:47:43Z saulius 

The following automatic conversions were performed:

'_symmetry_cell_setting' value 'Monoclinic' changed to 'monoclinic'
according to /home/saulius/struct/CIF-dictionaries/cif_core.dic
dictionary named 'cif_core.dic' version 2.4.1 from 2010-06-29.

Automatic conversion script
Id: cif_fix_values 1715 2011-07-08 13:25:40Z adriana 
;
_cod_original_cell_volume 1321.1(5)
_cod_original_sg_symbol_H-M 'C c'
_cod_database_code 2224388
_cod_database_fobs_code 2224388

loop_
_symmetry_equiv_pos_as_xyz
'x, y, z'
'x, -y, z+1/2'
'x+1/2, y+1/2, z'
'x+1/2, -y+1/2, z+1/2'

loop_
_atom_site_type_symbol
_atom_site_label
_atom_site_fract_x
_atom_site_fract_y
_atom_site_fract_z
_atom_site_U_iso_or_equiv
_atom_site_adp_type
_atom_site_calc_flag
_atom_site_refinement_flags
_atom_site_occupancy
_atom_site_disorder_assembly
_atom_site_disorder_group
O O1 0.2149(4) 0.03841(17) 0.1765(4) 0.0969(10) Uani d . 1 . .
O O2 0.2353(3) 0.22150(13) -0.1681(3) 0.0785(7) Uani d . 1 . .
O O3 0.7630(4) -0.05039(19) -0.0235(3) 0.0887(8) Uani d . 1 . .
N N1 0.4736(3) 0.01826(14) 0.1105(3) 0.0514(6) Uani d . 1 . .
H H1A 0.484(5) -0.016(2) 0.199(5) 0.071(10) Uiso d . 1 . .
N N2 0.5145(3) 0.06255(15) -0.0952(3) 0.0523(6) Uani d . 1 . .
C C1 0.1128(7) 0.0677(3) 0.2310(8) 0.1106(17) Uani d . 1 . .
H H1 0.0680 0.0389 0.2862 0.133 Uiso calc R 1 . .
C C2 0.0868(6) 0.1396(3) 0.1967(6) 0.0962(14) Uani d . 1 . .
H H2 0.0198 0.1716 0.2203 0.115 Uiso calc R 1 . .
C C3 0.1802(6) 0.1624(3) 0.1147(5) 0.0918(13) Uani d . 1 . .
H H3 0.1872 0.2118 0.0767 0.110 Uiso calc R 1 . .
C C4 0.2547(4) 0.09777(18) 0.1044(4) 0.0558(7) Uani d . 1 . .
C C5 0.3664(3) 0.07872(16) 0.0416(3) 0.0488(6) Uani d . 1 . .
C C6 0.3936(3) 0.10452(16) -0.0868(3) 0.0499(7) Uani d . 1 . .
C C7 0.3183(3) 0.16580(17) -0.2043(4) 0.0564(7) Uani d . 1 . .
C C8 0.3121(5) 0.1808(2) -0.3509(4) 0.0832(11) Uani d . 1 . .
H H8 0.3586 0.1518 -0.4043 0.100 Uiso calc R 1 . .
C C9 0.2190(5) 0.2505(3) -0.4089(6) 0.0884(13) Uani d . 1 . .
H H9 0.1935 0.2754 -0.5077 0.106 Uiso calc R 1 . .
C C10 0.1770(5) 0.2724(2) -0.2969(6) 0.0882(14) Uani d . 1 . .
H H10 0.1162 0.3162 -0.3035 0.106 Uiso calc R 1 . .
C C11 0.5600(3) 0.01121(16) 0.0265(3) 0.0492(6) Uani d . 1 . .
C C12 0.6862(4) -0.04443(19) 0.0694(4) 0.0588(8) Uani d . 1 . .
C C13 0.7492(5) -0.0938(2) 0.1934(5) 0.0807(12) Uani d . 1 . .
H H13 0.7166 -0.1013 0.2747 0.097 Uiso calc R 1 . .
C C14 0.8742(5) -0.1329(3) 0.1795(7) 0.0974(14) Uani d . 1 . .
H H14 0.9409 -0.1704 0.2501 0.117 Uiso calc R 1 . .
C C15 0.8781(6) -0.1061(3) 0.0482(7) 0.1003(15) Uani d . 1 . .
H H15 0.9489 -0.1224 0.0086 0.120 Uiso calc R 1 . .

loop_
_atom_site_aniso_label
_atom_site_aniso_U_11
_atom_site_aniso_U_22
_atom_site_aniso_U_33
_atom_site_aniso_U_12
_atom_site_aniso_U_13
_atom_site_aniso_U_23
O1 0.102(2) 0.0895(19) 0.136(3) 0.0189(17) 0.085(2) 0.0234(17)
O2 0.0788(15) 0.0619(14) 0.0816(15) 0.0195(13) 0.0236(12) 0.0141(12)
O3 0.0850(18) 0.111(2) 0.0780(15) 0.0260(16) 0.0436(14) 0.0038(15)
N1 0.0502(13) 0.0540(13) 0.0454(12) 0.0098(11) 0.0170(10) 0.0059(10)
N2 0.0473(12) 0.0571(14) 0.0476(12) -0.0017(12) 0.0165(10) -0.0001(10)
C1 0.104(4) 0.124(4) 0.142(4) 0.027(3) 0.089(4) 0.017(3)
C2 0.084(3) 0.118(4) 0.098(3) 0.045(3) 0.051(2) 0.009(3)
C3 0.108(3) 0.077(2) 0.095(3) 0.029(2) 0.049(2) 0.002(2)
C4 0.0501(16) 0.0563(17) 0.0575(16) 0.0085(14) 0.0208(13) 0.0027(13)
C5 0.0430(13) 0.0484(14) 0.0467(14) 0.0027(12) 0.0123(10) -0.0007(11)
C6 0.0469(14) 0.0453(15) 0.0464(14) -0.0003(12) 0.0107(11) -0.0005(11)
C7 0.0481(16) 0.0486(15) 0.0588(16) -0.0060(13) 0.0111(12) 0.0037(12)
C8 0.093(3) 0.079(2) 0.072(2) 0.010(2) 0.032(2) 0.0216(19)
C9 0.084(3) 0.078(2) 0.079(2) 0.001(2) 0.014(2) 0.035(2)
C10 0.073(2) 0.067(2) 0.096(3) 0.0108(19) 0.011(2) 0.030(2)
C11 0.0473(14) 0.0504(15) 0.0454(13) 0.0050(13) 0.0164(11) -0.0010(12)
C12 0.0528(17) 0.0630(18) 0.0578(16) 0.0080(14) 0.0222(14) -0.0051(14)
C13 0.086(3) 0.078(2) 0.087(2) 0.037(2) 0.047(2) 0.026(2)
C14 0.080(3) 0.087(3) 0.111(3) 0.039(2) 0.029(2) 0.016(3)
C15 0.072(2) 0.111(3) 0.117(4) 0.031(3) 0.042(3) -0.018(3)

loop_
_atom_type_symbol
_atom_type_description
_atom_type_scat_dispersion_real
_atom_type_scat_dispersion_imag
_atom_type_scat_source
C C 0.0033 0.0016 'International Tables Vol C Tables 4.2.6.8 and 6.1.1.4'
H H 0.0000 0.0000 'International Tables Vol C Tables 4.2.6.8 and 6.1.1.4'
N N 0.0061 0.0033 'International Tables Vol C Tables 4.2.6.8 and 6.1.1.4'
O O 0.0106 0.0060 'International Tables Vol C Tables 4.2.6.8 and 6.1.1.4'

loop_
_geom_angle_atom_site_label_1
_geom_angle_atom_site_label_2
_geom_angle_atom_site_label_3
_geom_angle_site_symmetry_1
_geom_angle_site_symmetry_3
_geom_angle
_geom_angle_publ_flag
C4 O1 C1 . . 107.1(3) ?
C7 O2 C10 . . 106.9(3) ?
C12 O3 C15 . . 106.3(4) ?
C11 N1 C5 . . 107.9(2) ?
C11 N1 H1A . . 124(2) ?
C5 N1 H1A . . 128(2) ?
C11 N2 C6 . . 105.5(2) ?
C2 C1 O1 . . 111.0(4) ?
C2 C1 H1 . . 124.5 ?
O1 C1 H1 . . 124.5 ?
C1 C2 C3 . . 107.4(4) ?
C1 C2 H2 . . 126.3 ?
C3 C2 H2 . . 126.3 ?
C4 C3 C2 . . 105.7(4) ?
C4 C3 H3 . . 127.1 ?
C2 C3 H3 . . 127.1 ?
C3 C4 O1 . . 108.9(3) ?
C3 C4 C5 . . 135.5(3) ?
O1 C4 C5 . . 115.6(3) ?
C6 C5 N1 . . 104.8(3) ?
C6 C5 C4 . . 135.2(3) ?
N1 C5 C4 . . 119.9(3) ?
N2 C6 C5 . . 110.4(2) ?
N2 C6 C7 . . 118.9(3) ?
C5 C6 C7 . . 130.7(3) ?
C8 C7 O2 . . 109.4(3) ?
C8 C7 C6 . . 132.3(3) ?
O2 C7 C6 . . 118.2(3) ?
C7 C8 C9 . . 106.2(4) ?
C7 C8 H8 . . 126.9 ?
C9 C8 H8 . . 126.9 ?
C10 C9 C8 . . 107.2(3) ?
C10 C9 H9 . . 126.4 ?
C8 C9 H9 . . 126.4 ?
C9 C10 O2 . . 110.3(4) ?
C9 C10 H10 . . 124.8 ?
O2 C10 H10 . . 124.8 ?
N2 C11 N1 . . 111.4(2) ?
N2 C11 C12 . . 126.1(3) ?
N1 C11 C12 . . 122.5(2) ?
C13 C12 O3 . . 109.4(3) ?
C13 C12 C11 . . 131.3(3) ?
O3 C12 C11 . . 119.3(3) ?
C12 C13 C14 . . 107.5(4) ?
C12 C13 H13 . . 126.2 ?
C14 C13 H13 . . 126.2 ?
C15 C14 C13 . . 106.3(4) ?
C15 C14 H14 . . 126.8 ?
C13 C14 H14 . . 126.8 ?
C14 C15 O3 . . 110.4(4) ?
C14 C15 H15 . . 124.8 ?
O3 C15 H15 . . 124.8 ?

loop_
_geom_bond_atom_site_label_1
_geom_bond_atom_site_label_2
_geom_bond_site_symmetry_2
_geom_bond_distance
_geom_bond_publ_flag
O1 C4 . 1.352(4) ?
O1 C1 . 1.358(5) ?
O2 C7 . 1.363(4) ?
O2 C10 . 1.370(4) ?
O3 C12 . 1.340(4) ?
O3 C15 . 1.373(6) ?
N1 C11 . 1.349(4) ?
N1 C5 . 1.387(4) ?
N1 H1A . 0.96(4) ?
N2 C11 . 1.332(4) ?
N2 C6 . 1.375(4) ?
C1 C2 . 1.269(7) ?
C1 H1 . 0.9300 ?
C2 C3 . 1.438(7) ?
C2 H2 . 0.9300 ?
C3 C4 . 1.336(5) ?
C3 H3 . 0.9300 ?
C4 C5 . 1.440(4) ?
C5 C6 . 1.381(4) ?
C6 C7 . 1.444(4) ?
C7 C8 . 1.341(5) ?
C8 C9 . 1.437(6) ?
C8 H8 . 0.9300 ?
C9 C10 . 1.306(7) ?
C9 H9 . 0.9300 ?
C10 H10 . 0.9300 ?
C11 C12 . 1.434(4) ?
C12 C13 . 1.326(5) ?
C13 C14 . 1.406(6) ?
C13 H13 . 0.9300 ?
C14 C15 . 1.302(7) ?
C14 H14 . 0.9300 ?
C15 H15 . 0.9300 ?

loop_
_geom_hbond_atom_site_label_D
_geom_hbond_atom_site_label_H
_geom_hbond_atom_site_label_A
_geom_hbond_site_symmetry_A
_geom_hbond_distance_DH
_geom_hbond_distance_HA
_geom_hbond_distance_DA
_geom_hbond_angle_DHA
_geom_hbond_publ_flag
N1 H1A N2 2 0.97(3) 1.94(3) 2.899(3) 167(2) y
C10 H10 Cg 4_454 0.93 2.8106(6) 3.603(3) 143.807(19) y

loop_
_cod_related_entry_id
_cod_related_entry_database
_cod_related_entry_code
1 ChemSpider 24743936
